data_7248042
loop_
_publ_author_name
'Manurkar, Nagesh'
'Su, Hao'
'Arshad, Faiza'
'Li, Zhongkui'
'Li, Hui'

_publ_section_title
;
 Construction of MOF-74 analogues through pre-installation of functional
 ligands: efficient directional functionalization and properties
;
_journal_issue 11
_journal_name_full CrystEngComm
_journal_page_first 1540
_journal_page_last 1549
_journal_paper_doi 10.1039/D4CE00008K
_journal_volume 26
_journal_year 2024
_chemical_formula_moiety 'C9 H6 Br Cu N O3, 0.056(O)'
_chemical_formula_sum 'C9 H6 Br Cu N O3.056'
_chemical_formula_weight 320.491
_space_group_crystal_system trigonal
_space_group_IT_number 148
_space_group_name_Hall '-R 3'
_space_group_name_H-M_alt 'R -3 :H'
_symmetry_Int_Tables_number 148
_audit_creation_date 2023-08-23
_audit_creation_method
;
Olex2 1.5
(compiled 2022.04.07 svn.rca3783a0 for OlexSys, GUI svn.r6498)
;
_audit_update_record
;
2023-08-23 deposited with the CCDC.	2024-01-19 downloaded from the CCDC.
;
_cell_angle_alpha 90
_cell_angle_beta 90
_cell_angle_gamma 120
_cell_formula_units_Z 18
_cell_length_a 26.8602(6)
_cell_length_b 26.8602(6)
_cell_length_c 7.2007(5)
_cell_measurement_reflns_used 3215
_cell_measurement_temperature 296(2)
_cell_measurement_theta_max 23.97
_cell_measurement_theta_min 2.63
_cell_volume 4499.1(3)
_computing_cell_refinement 'Bruker SMART'
_computing_data_collection 'Bruker SMART'
_computing_data_reduction 'Bruker SHELXTL'
_computing_molecular_graphics 'Olex2 1.5 (Dolomanov et al., 2009)'
_computing_publication_material 'Olex2 1.5 (Dolomanov et al., 2009)'
_computing_structure_refinement 'olex2.refine 1.5 (Bourhis et al., 2015)'
_computing_structure_solution 'SHELXL-2014/7 (Sheldrick, 2014)'
_diffrn_ambient_temperature 296.15
_diffrn_measured_fraction_theta_full 0.9994
_diffrn_measured_fraction_theta_max 0.9994
_diffrn_measurement_device_type 'CCD area detector'
_diffrn_measurement_method 'phi and omega scans'
_diffrn_radiation_type 'Mo K\a'
_diffrn_radiation_wavelength 0.71073
_diffrn_reflns_av_R_equivalents 0.0626
_diffrn_reflns_av_unetI/netI 0.0582
_diffrn_reflns_Laue_measured_fraction_full 0.9994
_diffrn_reflns_Laue_measured_fraction_max 0.9994
_diffrn_reflns_limit_h_max 38
_diffrn_reflns_limit_h_min -37
_diffrn_reflns_limit_k_max 38
_diffrn_reflns_limit_k_min -38
_diffrn_reflns_limit_l_max 10
_diffrn_reflns_limit_l_min -10
_diffrn_reflns_number 20814
_diffrn_reflns_point_group_measured_fraction_full 0.9994
_diffrn_reflns_point_group_measured_fraction_max 0.9994
_diffrn_reflns_theta_full 25.0472
_diffrn_reflns_theta_max 25.05
_diffrn_reflns_theta_min 2.63
_exptl_absorpt_coefficient_mu 6.163
_exptl_absorpt_correction_T_max 0.7454
_exptl_absorpt_correction_T_min 0.5563
_exptl_absorpt_correction_type multi-scan
_exptl_absorpt_process_details sadabs
_exptl_crystal_colour 'metallic whiteish green'
_exptl_crystal_colour_lustre metallic
_exptl_crystal_colour_modifier whiteish
_exptl_crystal_colour_primary green
_exptl_crystal_density_diffrn 2.129
_exptl_crystal_description block
_exptl_crystal_F_000 2802.560
_exptl_crystal_size_max 0.25
_exptl_crystal_size_mid 0.25
_exptl_crystal_size_min 0.23
_refine_diff_density_max 1.5505
_refine_diff_density_min -1.1734
_refine_diff_density_rms 0.1401
_refine_ls_d_res_high 0.8394
_refine_ls_d_res_low 7.7539
_refine_ls_goodness_of_fit_ref 1.0462
_refine_ls_hydrogen_treatment constr
_refine_ls_matrix_type full
_refine_ls_number_constraints 11
_refine_ls_number_parameters 137
_refine_ls_number_reflns 1773
_refine_ls_number_restraints 0
_refine_ls_restrained_S_all 1.0462
_refine_ls_R_factor_all 0.0446
_refine_ls_R_factor_gt 0.0324
_refine_ls_shift/su_max 0.0002
_refine_ls_shift/su_mean 0.0000
_refine_ls_structure_factor_coef Fsqd
_refine_ls_weighting_details 'w=1/[\s^2^(Fo^2^)+(0.0477P)^2^+31.5927P] where P=(Fo^2^+2Fc^2^)/3'
_refine_ls_weighting_scheme calc
_refine_ls_wR_factor_gt 0.0857
_refine_ls_wR_factor_ref 0.0931
_reflns_Friedel_coverage 0.0
_reflns_limit_h_max 27
_reflns_limit_h_min 0
_reflns_limit_k_max 27
_reflns_limit_k_min 0
_reflns_limit_l_max 8
_reflns_limit_l_min -8
_reflns_number_gt 1457
_reflns_number_total 1773
_reflns_threshold_expression I>=2u(I)
_cod_data_source_file d4ce00008k2.cif
_cod_data_source_block 1_CCDC2
_cod_depositor_comments 'Adding full bibliography for 7248040--7248042.cif.'
_cod_original_sg_symbol_H-M 'R -3'
_cod_database_code 7248042
_olex2_refinement_description
;
1. Fixed Uiso
 At 1.2 times of:
  All C(H) groups, All C(H,H) groups
2. Others
 Fixed Sof: O5(0.05556)
3.a Secondary CH2 refined with riding coordinates:
 C8(H8a,H8b)
3.b Aromatic/amide H refined with riding coordinates:
 C1(H1), C3(H3), C4(H4), C7(H7)
;
_olex2_submission_special_instructions 'No special instructions were received'

loop_
_space_group_symop_id
_space_group_symop_operation_xyz
1 x,y,z
2 -y,x-y,z
3 -x+y,-x,z
4 -x,-y,-z
5 y,-x+y,-z
6 x-y,x,-z
7 x+1/3,y+2/3,z+2/3
8 -y+1/3,x-y+2/3,z+2/3
9 -x+y+1/3,-x+2/3,z+2/3
10 -x+1/3,-y+2/3,-z+2/3
11 y+1/3,-x+y+2/3,-z+2/3
12 x-y+1/3,x+2/3,-z+2/3
13 x+2/3,y+1/3,z+1/3
14 -y+2/3,x-y+1/3,z+1/3
15 -x+y+2/3,-x+1/3,z+1/3
16 -x+2/3,-y+1/3,-z+1/3
17 y+2/3,-x+y+1/3,-z+1/3
18 x-y+2/3,x+1/3,-z+1/3

loop_
_atom_site_label
_atom_site_type_symbol
_atom_site_fract_x
_atom_site_fract_y
_atom_site_fract_z
_atom_site_U_iso_or_equiv
_atom_site_adp_type
_atom_site_occupancy
_atom_site_site_symmetry_order
_atom_site_refinement_flags_posn
_atom_site_refinement_flags_adp
_atom_site_refinement_flags_occupancy
Br1 Br 0.01062(2) 0.88959(3) 0.61255(9) 0.0505(2) Uani 1.000000 1 . . .
Cu1 Cu 0.22232(2) 0.87736(2) 1.24141(7) 0.02012(18) Uani 1.000000 1 . . .
O1 O 0.14015(12) 0.84559(12) 1.2146(4) 0.0217(7) Uani 1.000000 1 . . .
O2 O 0.30409(13) 0.90495(15) 1.2494(4) 0.0307(8) Uani 1.000000 1 . . .
O3 O 0.38470(14) 0.94783(16) 1.0881(5) 0.0369(9) Uani 1.000000 1 . . .
N1 N 0.23821(15) 0.90686(15) 0.9910(5) 0.0194(8) Uani 1.000000 1 . . .
C1 C 0.11045(19) 0.89468(19) 0.7720(7) 0.0259(10) Uani 1.000000 1 . . .
H1 H 0.12781(19) 0.91003(19) 0.6583(7) 0.0311(12) Uiso 1.000000 1 R . .
C2 C 0.0548(2) 0.8808(2) 0.8016(7) 0.0307(11) Uani 1.000000 1 . . .
C3 C 0.0287(2) 0.8587(2) 0.9717(7) 0.0361(13) Uani 1.000000 1 . . .
H3 H -0.0086(2) 0.8511(2) 0.9930(7) 0.0433(15) Uiso 1.000000 1 R . .
C4 C 0.0579(2) 0.8482(2) 1.1087(7) 0.0308(11) Uani 1.000000 1 . . .
H4 H 0.0397(2) 0.8332(2) 1.2216(7) 0.0370(13) Uiso 1.000000 1 R . .
C5 C 0.11399(19) 0.85940(18) 1.0827(6) 0.0201(9) Uani 1.000000 1 . . .
C6 C 0.14199(19) 0.88586(18) 0.9134(6) 0.0206(9) Uani 1.000000 1 . . .
C7 C 0.20170(19) 0.90616(19) 0.8727(6) 0.0230(10) Uani 1.000000 1 . . .
H7 H 0.21477(19) 0.91963(19) 0.7534(6) 0.0276(12) Uiso 1.000000 1 R . .
C8 C 0.29841(19) 0.9297(2) 0.9371(6) 0.0268(11) Uani 1.000000 1 . . .
H8a H 0.30064(19) 0.9072(2) 0.8356(6) 0.0322(13) Uiso 1.000000 1 R . .
H8b H 0.31451(19) 0.9691(2) 0.8949(6) 0.0322(13) Uiso 1.000000 1 R . .
C9 C 0.33236(19) 0.92764(19) 1.1006(6) 0.0242(10) Uani 1.000000 1 . . .
O5 O 0.0 0.0 0.0 0.125(18) Uiso 0.333360 6 S T P

loop_
_atom_site_aniso_label
_atom_site_aniso_U_11
_atom_site_aniso_U_22
_atom_site_aniso_U_33
_atom_site_aniso_U_12
_atom_site_aniso_U_13
_atom_site_aniso_U_23
Br1 0.0331(3) 0.0650(4) 0.0489(4) 0.0212(3) -0.0072(3) 0.0232(3)
Cu1 0.0157(3) 0.0230(3) 0.0159(3) 0.0054(2) 0.0022(2) 0.0038(2)
O1 0.0171(15) 0.0235(16) 0.0196(15) 0.0065(13) 0.0016(13) 0.0091(13)
O2 0.0190(17) 0.041(2) 0.0252(18) 0.0099(15) 0.0043(14) 0.0128(15)
O3 0.0191(18) 0.054(2) 0.033(2) 0.0149(17) 0.0081(15) 0.0163(17)
N1 0.0175(19) 0.0199(19) 0.0160(18) 0.0057(15) 0.0034(15) 0.0020(15)
C1 0.025(2) 0.023(2) 0.024(2) 0.008(2) -0.000(2) 0.006(2)
C2 0.023(3) 0.031(3) 0.036(3) 0.012(2) -0.004(2) 0.011(2)
C3 0.022(3) 0.043(3) 0.043(3) 0.015(2) 0.004(2) 0.017(3)
C4 0.023(2) 0.037(3) 0.030(3) 0.013(2) 0.009(2) 0.015(2)
C5 0.021(2) 0.016(2) 0.019(2) 0.0069(19) -0.0006(18) 0.0027(17)
C6 0.021(2) 0.020(2) 0.019(2) 0.0087(19) -0.0011(18) 0.0017(18)
C7 0.026(2) 0.018(2) 0.022(2) 0.009(2) 0.0039(19) 0.0031(18)
C8 0.023(2) 0.032(3) 0.020(2) 0.010(2) 0.0058(19) 0.004(2)
C9 0.022(2) 0.022(2) 0.025(2) 0.008(2) 0.002(2) 0.0032(19)

loop_
_atom_type_symbol
_atom_type_scat_dispersion_real
_atom_type_scat_dispersion_imag
_atom_type_scat_Cromer_Mann_a1
_atom_type_scat_Cromer_Mann_a2
_atom_type_scat_Cromer_Mann_a3
_atom_type_scat_Cromer_Mann_a4
_atom_type_scat_Cromer_Mann_b1
_atom_type_scat_Cromer_Mann_b2
_atom_type_scat_Cromer_Mann_b3
_atom_type_scat_Cromer_Mann_b4
_atom_type_scat_Cromer_Mann_c
_atom_type_scat_source
_atom_type_scat_dispersion_source
Br -0.28346 2.55990 17.17890 5.23580 5.63770 3.98510 2.17230 16.57960 0.26090 41.43280 2.95570 'International Tables Volume C Table 6.1.1.4 (pp. 500-502)' 'Henke, Gullikson and Davis, At. Data and Nucl. Data Tables, 1993, 54, 2'
C 0.00347 0.00161 2.31000 1.02000 1.58860 0.86500 20.84390 10.20750 0.56870 51.65120 0.21560 'International Tables Volume C Table 6.1.1.4 (pp. 500-502)' 'Henke, Gullikson and Davis, At. Data and Nucl. Data Tables, 1993, 54, 2'
Cu 0.34125 1.28947 13.33800 7.16760 5.61580 1.67350 3.58280 0.24700 11.39660 64.81260 1.19100 'International Tables Volume C Table 6.1.1.4 (pp. 500-502)' 'Henke, Gullikson and Davis, At. Data and Nucl. Data Tables, 1993, 54, 2'
H 0.00000 0.00000 0.49300 0.32291 0.14019 0.04081 10.51090 26.12570 3.14236 57.79970 0.00304 'International Tables Volume C Table 6.1.1.4 (pp. 500-502)' 'Henke, Gullikson and Davis, At. Data and Nucl. Data Tables, 1993, 54, 2'
N 0.00653 0.00323 12.21260 3.13220 2.01250 1.16630 0.00570 9.89330 28.99750 0.58260 -11.52900 'International Tables Volume C Table 6.1.1.4 (pp. 500-502)' 'Henke, Gullikson and Davis, At. Data and Nucl. Data Tables, 1993, 54, 2'
O 0.01158 0.00611 3.04850 2.28680 1.54630 0.86700 13.27710 5.70110 0.32390 32.90890 0.25080 'International Tables Volume C Table 6.1.1.4 (pp. 500-502)' 'Henke, Gullikson and Davis, At. Data and Nucl. Data Tables, 1993, 54, 2'

loop_
_geom_angle_atom_site_label_1
_geom_angle_atom_site_label_2
_geom_angle_atom_site_label_3
_geom_angle
_geom_angle_site_symmetry_1
_geom_angle_site_symmetry_3
_geom_angle_publ_flag
O2 Cu1 O1 174.89(14) . . ?
O2 Cu1 O1 101.92(13) . 10_567 ?
O3 Cu1 O1 91.70(13) 15_465 . ?
O3 Cu1 O1 92.36(13) 15_465 10_567 ?
O3 Cu1 O2 93.21(14) 15_465 . ?
N1 Cu1 O1 93.27(14) . . ?
N1 Cu1 O1 160.04(14) . 10_567 ?
N1 Cu1 O2 83.99(14) . . ?
N1 Cu1 O3 106.46(14) . 15_465 ?
C5 O1 Cu1 126.0(3) . . ?
C5 O1 Cu1 133.2(3) . 10_567 ?
C9 O2 Cu1 116.6(3) . . ?
C9 O3 Cu1 137.0(3) . 8_664 ?
C7 N1 Cu1 126.8(3) . . ?
C8 N1 Cu1 113.0(3) . . ?
C8 N1 C7 120.1(4) . . ?
C2 C1 H1 119.8(3) . . ?
C6 C1 H1 119.8(3) . . ?
C6 C1 C2 120.4(4) . . ?
C1 C2 Br1 121.5(4) . . ?
C3 C2 Br1 118.1(4) . . ?
C3 C2 C1 120.4(4) . . ?
H3 C3 C2 119.9(3) . . ?
C4 C3 C2 120.1(5) . . ?
C4 C3 H3 119.9(3) . . ?
H4 C4 C3 119.1(3) . . ?
C5 C4 C3 121.7(4) . . ?
C5 C4 H4 119.1(3) . . ?
C4 C5 O1 120.3(4) . . ?
C6 C5 O1 121.8(4) . . ?
C6 C5 C4 117.9(4) . . ?
C5 C6 C1 119.2(4) . . ?
C7 C6 C1 115.8(4) . . ?
C7 C6 C5 125.0(4) . . ?
C6 C7 N1 124.3(4) . . ?
H7 C7 N1 117.8(3) . . ?
H7 C7 C6 117.8(2) . . ?
H8a C8 N1 109.7(2) . . ?
H8b C8 N1 109.7(2) . . ?
H8b C8 H8a 108.2 . . ?
C9 C8 N1 109.8(4) . . ?
C9 C8 H8a 109.7(3) . . ?
C9 C8 H8b 109.7(3) . . ?
O3 C9 O2 123.1(4) . . ?
C8 C9 O2 116.5(4) . . ?
C8 C9 O3 120.3(4) . . ?

loop_
_geom_bond_atom_site_label_1
_geom_bond_atom_site_label_2
_geom_bond_distance
_geom_bond_site_symmetry_2
_geom_bond_publ_flag
Br1 C2 1.897(5) . ?
Cu1 Cu1 3.0355(10) 10_567 ?
Cu1 O1 2.004(3) 10_567 ?
Cu1 O1 1.937(3) . ?
Cu1 O2 1.936(3) . ?
Cu1 O3 2.236(3) 15_465 ?
Cu1 N1 1.930(3) . ?
O1 C5 1.340(5) . ?
O2 C9 1.278(5) . ?
O3 C9 1.231(5) . ?
N1 C7 1.292(6) . ?
N1 C8 1.466(6) . ?
C1 H1 0.9300 . ?
C1 C2 1.364(7) . ?
C1 C6 1.418(6) . ?
C2 C3 1.389(7) . ?
C3 H3 0.9300 . ?
C3 C4 1.375(7) . ?
C4 H4 0.9300 . ?
C4 C5 1.394(6) . ?
C5 C6 1.422(6) . ?
C6 C7 1.442(6) . ?
C7 H7 0.9300 . ?
C8 H8a 0.9700 . ?
C8 H8b 0.9700 . ?
C8 C9 1.508(6) . ?

loop_
_geom_torsion_atom_site_label_1
_geom_torsion_atom_site_label_2
_geom_torsion_atom_site_label_3
_geom_torsion_atom_site_label_4
_geom_torsion
_geom_torsion_site_symmetry_1
_geom_torsion_site_symmetry_2
_geom_torsion_site_symmetry_3
_geom_torsion_site_symmetry_4
_geom_torsion_publ_flag
Br1 C2 C1 C6 -177.8(3) . . . . ?
Br1 C2 C3 C4 175.8(4) . . . . ?
Cu1 O1 C5 C4 22.2(4) 10_567 . . . ?
Cu1 O1 C5 C4 -159.8(4) . . . . ?
Cu1 O1 C5 C6 19.9(4) . . . . ?
Cu1 O1 C5 C6 -158.1(4) 10_567 . . . ?
Cu1 O2 C9 O3 178.6(3) . . . . ?
Cu1 O2 C9 C8 -0.4(4) . . . . ?
Cu1 O3 C9 O2 -157.7(5) 8_664 . . . ?
Cu1 O3 C9 C8 21.2(5) 8_664 . . . ?
Cu1 N1 C7 C6 4.2(4) . . . . ?
Cu1 N1 C8 C9 -4.2(3) . . . . ?
O1 C5 C4 C3 -176.1(5) . . . . ?
O1 C5 C6 C1 174.3(4) . . . . ?
O1 C5 C6 C7 -7.0(5) . . . . ?
O2 C9 C8 N1 3.0(4) . . . . ?
O3 C9 C8 N1 -176.0(5) . . . . ?
N1 C7 C6 C1 173.0(5) . . . . ?
N1 C7 C6 C5 -5.8(6) . . . . ?
C1 C2 C3 C4 -3.0(6) . . . . ?
C1 C6 C5 C4 -6.0(5) . . . . ?
C2 C3 C4 C5 0.4(6) . . . . ?
C3 C4 C5 C6 4.1(6) . . . . ?
C4 C5 C6 C7 172.7(4) . . . . ?
